data_2220847
loop_
_publ_author_name
'Ji, Zhiqin'
'Wei, Shaopeng'
'Wu, Wenjun'

_publ_section_title Bis(4-ammonio-4-methylpentan-2-one-\k<i>O</i>)dioxalato-\k^4^<i>O</i>^1^,<i>O</i>^2^-copper(II)
_journal_coeditor_code JH2070
_journal_issue 2
_journal_name_full 'Acta Crystallographica Section E'
_journal_page_first m182
_journal_paper_doi 10.1107/S1600536808042396
_journal_volume 65
_journal_year 2009
_chemical_formula_iupac '[Cu (C2 O4)2 (C6 H14 N O)2]'
_chemical_formula_moiety 'C16 H28 Cu N2 O10'
_chemical_formula_sum 'C16 H28 Cu N2 O10'
_chemical_formula_weight 471.94
_chemical_name_systematic
;
Bis(4-ammonio-4-methylpentan-2-one-\k<i>O</i>)dioxalato-
\k^4^<i>O</i>^1^,<i>O</i>^2^)copper(II)
;
_space_group_IT_number 12
_symmetry_cell_setting monoclinic
_symmetry_space_group_name_Hall '-C 2y'
_symmetry_space_group_name_H-M 'C 1 2/m 1'
_atom_sites_solution_hydrogens geom
_atom_sites_solution_primary direct
_atom_sites_solution_secondary difmap
_audit_creation_method SHELXL-97
_cell_angle_alpha 90.00
_cell_angle_beta 113.27(3)
_cell_angle_gamma 90.00
_cell_formula_units_Z 2
_cell_length_a 13.639(3)
_cell_length_b 7.9749(16)
_cell_length_c 10.958(2)
_cell_measurement_reflns_used 2107
_cell_measurement_temperature 113(2)
_cell_measurement_theta_max 27.9
_cell_measurement_theta_min 3.3
_cell_volume 1094.9(5)
_computing_cell_refinement 'CrystalClear (Rigaku, 2005)'
_computing_data_collection 'CrystalClear (Rigaku, 2005)'
_computing_data_reduction 'CrystalClear (Rigaku, 2005)'
_computing_molecular_graphics 'SHELXTL (Sheldrick, 2008)'
_computing_publication_material 'CrystalStructure (Rigaku, 2005)'
_computing_structure_refinement 'SHELXL97 (Sheldrick, 2008)'
_computing_structure_solution 'SHELXS97 (Sheldrick, 2008)'
_diffrn_ambient_temperature 113(2)
_diffrn_detector_area_resol_mean 7.31
_diffrn_measured_fraction_theta_full 0.992
_diffrn_measured_fraction_theta_max 0.992
_diffrn_measurement_device_type 'Rigaku Saturn CCD area-detector'
_diffrn_measurement_method '\w and \f'
_diffrn_radiation_monochromator confocal
_diffrn_radiation_source 'rotating anode'
_diffrn_radiation_type MoK\a
_diffrn_radiation_wavelength 0.71073
_diffrn_reflns_av_R_equivalents 0.0325
_diffrn_reflns_av_sigmaI/netI 0.0422
_diffrn_reflns_limit_h_max 17
_diffrn_reflns_limit_h_min -17
_diffrn_reflns_limit_k_max 9
_diffrn_reflns_limit_k_min -10
_diffrn_reflns_limit_l_max 14
_diffrn_reflns_limit_l_min -12
_diffrn_reflns_number 4513
_diffrn_reflns_theta_full 27.85
_diffrn_reflns_theta_max 27.85
_diffrn_reflns_theta_min 3.25
_diffrn_standards_decay_% 0
_diffrn_standards_interval_count 0
_diffrn_standards_interval_time 0
_diffrn_standards_number 0
_exptl_absorpt_coefficient_mu 1.050
_exptl_absorpt_correction_T_max 0.8670
_exptl_absorpt_correction_T_min 0.8500
_exptl_absorpt_correction_type multi-scan
_exptl_absorpt_process_details '(CrystalClear; Rigaku, 2005)'
_exptl_crystal_colour colorless
_exptl_crystal_density_diffrn 1.432
_exptl_crystal_density_method 'not measured'
_exptl_crystal_description prism
_exptl_crystal_F_000 494
_exptl_crystal_size_max 0.16
_exptl_crystal_size_mid 0.14
_exptl_crystal_size_min 0.14
_refine_diff_density_max 0.314
_refine_diff_density_min -0.450
_refine_ls_extinction_method none
_refine_ls_goodness_of_fit_ref 1.107
_refine_ls_hydrogen_treatment mixed
_refine_ls_matrix_type full
_refine_ls_number_parameters 83
_refine_ls_number_reflns 1394
_refine_ls_number_restraints 0
_refine_ls_restrained_S_all 1.107
_refine_ls_R_factor_all 0.0286
_refine_ls_R_factor_gt 0.0262
_refine_ls_shift/su_max 0.001
_refine_ls_shift/su_mean 0.000
_refine_ls_structure_factor_coef Fsqd
_refine_ls_weighting_details 'calc w=1/[\s^2^(Fo^2^)+(0.0374P)^2^+0.4743P] where P=(Fo^2^+2Fc^2^)/3'
_refine_ls_weighting_scheme calc
_refine_ls_wR_factor_gt 0.0748
_refine_ls_wR_factor_ref 0.0754
_reflns_number_gt 1247
_reflns_number_total 1394
_reflns_threshold_expression I>2\s(I)
_cod_data_source_file jh2070.cif
_cod_data_source_block I
_cod_original_cell_volume 1094.9(4)
_cod_original_sg_symbol_H-M 'C 2/m'
_cod_database_code 2220847
_cod_database_fobs_code 2220847

loop_
_symmetry_equiv_pos_as_xyz
'x, y, z'
'-x, y, -z'
'x+1/2, y+1/2, z'
'-x+1/2, y+1/2, -z'
'-x, -y, -z'
'x, -y, z'
'-x+1/2, -y+1/2, -z'
'x+1/2, -y+1/2, z'

loop_
_atom_site_type_symbol
_atom_site_label
_atom_site_fract_x
_atom_site_fract_y
_atom_site_fract_z
_atom_site_U_iso_or_equiv
_atom_site_adp_type
_atom_site_calc_flag
_atom_site_refinement_flags
_atom_site_occupancy
_atom_site_disorder_assembly
_atom_site_disorder_group
Cu Cu1 0.5000 0.5000 0.5000 0.01576(13) Uani d S 1 . .
O O1 0.44732(8) 0.33564(13) 0.35854(10) 0.0177(2) Uani d . 1 . .
O O2 0.36121(9) 0.32743(14) 0.13800(10) 0.0200(2) Uani d . 1 . .
N N1 0.76865(14) 0.5000 0.11200(17) 0.0153(4) Uani d S 1 . .
H H1A 0.727(2) 0.5000 0.029(3) 0.023 Uiso d S 1 . .
H H1B 0.8108(14) 0.412(2) 0.1262(17) 0.023 Uiso d . 1 . .
O O3 0.67707(15) 0.5000 0.45267(19) 0.0361(4) Uani d S 1 . .
C C1 0.40342(10) 0.40251(18) 0.24483(13) 0.0142(3) Uani d . 1 . .
C C2 0.8619(2) 0.5000 0.5942(2) 0.0320(6) Uani d S 1 . .
H H2A 0.8364 0.5000 0.6642 0.048 Uiso d SR 1 . .
H H2B 0.9045 0.4017 0.6013 0.048 Uiso d R 1 . .
C C3 0.76883(19) 0.5000 0.4625(2) 0.0216(5) Uani d S 1 . .
C C4 0.80035(16) 0.5000 0.3451(2) 0.0170(4) Uani d S 1 . .
H H4A 0.8441 0.4031 0.3524 0.020 Uiso d R 1 . .
C C5 0.71136(16) 0.5000 0.2061(2) 0.0168(4) Uani d S 1 . .
C C6 0.64379(13) 0.6585(2) 0.17734(17) 0.0274(4) Uani d . 1 . .
H H6A 0.5934 0.6585 0.0841 0.041 Uiso calc R 1 . .
H H6B 0.6903 0.7570 0.1944 0.041 Uiso calc R 1 . .
H H6C 0.6042 0.6620 0.2349 0.041 Uiso calc R 1 . .

loop_
_atom_site_aniso_label
_atom_site_aniso_U_11
_atom_site_aniso_U_22
_atom_site_aniso_U_33
_atom_site_aniso_U_12
_atom_site_aniso_U_13
_atom_site_aniso_U_23
Cu1 0.0216(2) 0.00972(19) 0.01316(19) 0.000 0.00386(14) 0.000
O1 0.0239(6) 0.0113(5) 0.0155(5) -0.0008(4) 0.0053(4) 0.0002(4)
O2 0.0245(6) 0.0152(6) 0.0166(5) -0.0027(4) 0.0042(4) -0.0028(4)
N1 0.0160(9) 0.0143(9) 0.0147(8) 0.000 0.0052(7) 0.000
O3 0.0348(10) 0.0458(12) 0.0400(10) 0.000 0.0280(9) 0.000
C1 0.0133(7) 0.0114(7) 0.0189(7) -0.0013(5) 0.0074(6) -0.0009(5)
C2 0.0452(15) 0.0325(14) 0.0208(11) 0.000 0.0156(11) 0.000
C3 0.0303(12) 0.0149(10) 0.0248(11) 0.000 0.0165(9) 0.000
C4 0.0168(10) 0.0172(10) 0.0189(10) 0.000 0.0089(8) 0.000
C5 0.0152(10) 0.0172(11) 0.0200(10) 0.000 0.0092(8) 0.000
C6 0.0222(8) 0.0298(10) 0.0326(9) 0.0100(7) 0.0133(7) 0.0059(7)

loop_
_atom_type_symbol
_atom_type_description
_atom_type_scat_dispersion_real
_atom_type_scat_dispersion_imag
_atom_type_scat_source
C C 0.0033 0.0016 'International Tables Vol C Tables 4.2.6.8 and 6.1.1.4'
H H 0.0000 0.0000 'International Tables Vol C Tables 4.2.6.8 and 6.1.1.4'
N N 0.0061 0.0033 'International Tables Vol C Tables 4.2.6.8 and 6.1.1.4'
O O 0.0106 0.0060 'International Tables Vol C Tables 4.2.6.8 and 6.1.1.4'
Cu Cu 0.3201 1.2651 'International Tables Vol C Tables 4.2.6.8 and 6.1.1.4'

loop_
_geom_angle_atom_site_label_1
_geom_angle_atom_site_label_2
_geom_angle_atom_site_label_3
_geom_angle_site_symmetry_1
_geom_angle_site_symmetry_3
_geom_angle
_geom_angle_publ_flag
O1 Cu1 O1 6_565 . 85.10(6) ?
O1 Cu1 O1 6_565 5_666 94.90(6) ?
O1 Cu1 O1 . 5_666 179.999(2) y
O1 Cu1 O1 6_565 2_656 180 n
O1 Cu1 O1 . 2_656 94.90(6) y
O1 Cu1 O1 5_666 2_656 85.10(6) y
C1 O1 Cu1 . . 112.56(10) ?
C5 N1 H1A . . 114.0(17) ?
C5 N1 H1B . . 110.8(11) ?
H1A N1 H1B . . 107.6(14) ?
O2 C1 O1 . . 126.13(14) ?
O2 C1 C1 . 6_565 118.98(8) ?
O1 C1 C1 . 6_565 114.89(8) ?
C3 C2 H2A . . 109.5 ?
C3 C2 H2B . . 109.5 ?
H2A C2 H2B . . 109.5 ?
O3 C3 C2 . . 122.5(2) ?
O3 C3 C4 . . 123.8(2) ?
C2 C3 C4 . . 113.71(19) ?
C3 C4 C5 . . 117.95(18) ?
C3 C4 H4A . . 107.8 ?
C5 C4 H4A . . 107.8 ?
N1 C5 C6 . . 106.94(11) ?
N1 C5 C6 . 6_565 106.94(11) ?
C6 C5 C6 . 6_565 112.28(19) ?
N1 C5 C4 . . 104.95(16) ?
C6 C5 C4 . . 112.57(11) ?
C6 C5 C4 6_565 . 112.57(11) ?
C5 C6 H6A . . 109.5 ?
C5 C6 H6B . . 109.5 ?
H6A C6 H6B . . 109.5 ?
C5 C6 H6C . . 109.5 ?
H6A C6 H6C . . 109.5 ?
H6B C6 H6C . . 109.5 ?

loop_
_geom_bond_atom_site_label_1
_geom_bond_atom_site_label_2
_geom_bond_site_symmetry_2
_geom_bond_distance
_geom_bond_publ_flag
Cu1 O1 6_565 1.9383(11) ?
Cu1 O1 . 1.9383(11) y
Cu1 O1 5_666 1.9383(11) ?
Cu1 O1 2_656 1.9383(11) ?
Cu1 O3 . 2.663(2) ?
Cu1 O3 . 2.663(2) 2_656
O1 C1 . 1.2672(17) ?
O2 C1 . 1.2361(17) ?
N1 C5 . 1.520(3) ?
N1 H1A . 0.86(3) ?
N1 H1B . 0.883(18) ?
O3 C3 . 1.213(3) ?
C1 C1 6_565 1.555(3) ?
C2 C3 . 1.499(3) ?
C2 H2A . 0.9601 ?
C2 H2B . 0.9600 ?
C3 C4 . 1.508(3) ?
C4 C5 . 1.528(3) ?
C4 H4A . 0.9601 ?
C5 C6 . 1.522(2) ?
C5 C6 6_565 1.522(2) ?
C6 H6A . 0.9800 ?
C6 H6B . 0.9800 ?
C6 H6C . 0.9800 ?

loop_
_geom_hbond_atom_site_label_D
_geom_hbond_atom_site_label_H
_geom_hbond_atom_site_label_A
_geom_hbond_site_symmetry_A
_geom_hbond_distance_DH
_geom_hbond_distance_HA
_geom_hbond_distance_DA
_geom_hbond_angle_DHA
N1 H1A O2 2_655 0.86(3) 2.23(2) 2.950(2) 141.8(5)
N1 H1A O2 5_665 0.86(3) 2.23(2) 2.950(2) 141.8(5)
N1 H1B O2 8 0.883(18) 2.014(19) 2.8651(14) 161.5(16)

loop_
_geom_torsion_atom_site_label_1
_geom_torsion_atom_site_label_2
_geom_torsion_atom_site_label_3
_geom_torsion_atom_site_label_4
_geom_torsion_site_symmetry_1
_geom_torsion_site_symmetry_2
_geom_torsion_site_symmetry_3
_geom_torsion_site_symmetry_4
_geom_torsion
_geom_torsion_publ_flag
O1 Cu1 O1 C1 6_565 . . . -1.03(11) ?
O1 Cu1 O1 C1 5_666 . . . -71(11) ?
O1 Cu1 O1 C1 2_656 . . . 178.97(11) ?
Cu1 O1 C1 O2 . . . . -178.41(11) ?
Cu1 O1 C1 C1 . . . 6_565 0.84(9) ?
O3 C3 C4 C5 . . . . 0.0 ?
C2 C3 C4 C5 . . . . 180.0 ?
C3 C4 C5 N1 . . . . 180.0 ?
C3 C4 C5 C6 . . . . 64.06(12) ?
C3 C4 C5 C6 . . . 6_565 -64.06(12) ?
